data_7017666
loop_
_publ_author_name
'Mukherjee, Sandip'
'Patil, Yogesh P.'
'Mukherjee, Partha Sarathi'

_publ_section_title
;
 Cu(II)-azide polymers with various molar equivalents of blocking diamine
 ligands: synthesis, structures, magnetic properties with DFT studies.
;
_journal_issue 1
_journal_name_full 'Dalton transactions (Cambridge, England : 2003)'
_journal_page_first 54
_journal_page_last 64
_journal_paper_doi 10.1039/c1dt11312g
_journal_volume 41
_journal_year 2012
_chemical_formula_moiety 'C4 H12 Cu N8'
_chemical_formula_sum 'C4 H12 Cu N8'
_chemical_formula_weight 235.78
_chemical_name_systematic
;
?
;
_space_group_IT_number 15
_symmetry_cell_setting monoclinic
_symmetry_space_group_name_Hall '-C 2yc'
_symmetry_space_group_name_H-M 'C 1 2/c 1'
_atom_sites_solution_hydrogens geom
_atom_sites_solution_primary direct
_atom_sites_solution_secondary difmap
_audit_creation_method SHELXL-97
_cell_angle_alpha 90.00
_cell_angle_beta 109.974(3)
_cell_angle_gamma 90.00
_cell_formula_units_Z 20
_cell_length_a 35.781(5)
_cell_length_b 9.4505(13)
_cell_length_c 15.367(2)
_cell_measurement_reflns_used 4990
_cell_measurement_temperature 293(2)
_cell_measurement_theta_max 26.4
_cell_measurement_theta_min 2.2
_cell_volume 4883.8(12)
_computing_cell_refinement 'Bruker SMART'
_computing_data_collection 'Bruker SMART'
_computing_data_reduction 'Bruker SAINT'
_computing_molecular_graphics 'ORTEP-3 for Windows (Farrugia, 1999)'
_computing_publication_material WinGX
_computing_structure_refinement 'SHELXL97 (Sheldrick, 2008)'
_computing_structure_solution 'SHELXS97 (Sheldrick, 2008)'
_diffrn_ambient_temperature 293(2)
_diffrn_measured_fraction_theta_full 0.999
_diffrn_measured_fraction_theta_max 0.999
_diffrn_measurement_device_type 'CCD area detector'
_diffrn_measurement_method 'phi and omega scans'
_diffrn_radiation_monochromator graphite
_diffrn_radiation_source 'fine-focus sealed tube'
_diffrn_radiation_type MoK\a
_diffrn_radiation_wavelength 0.71073
_diffrn_reflns_av_R_equivalents 0.0833
_diffrn_reflns_av_sigmaI/netI 0.0690
_diffrn_reflns_limit_h_max 44
_diffrn_reflns_limit_h_min -44
_diffrn_reflns_limit_k_max 11
_diffrn_reflns_limit_k_min -11
_diffrn_reflns_limit_l_max 19
_diffrn_reflns_limit_l_min -19
_diffrn_reflns_number 25594
_diffrn_reflns_theta_full 26.37
_diffrn_reflns_theta_max 26.37
_diffrn_reflns_theta_min 2.24
_exptl_absorpt_coefficient_mu 2.207
_exptl_absorpt_correction_T_max 0.6194
_exptl_absorpt_correction_T_min 0.5030
_exptl_absorpt_correction_type empirical
_exptl_absorpt_process_details SADABS
_exptl_crystal_colour green
_exptl_crystal_density_diffrn 1.603
_exptl_crystal_density_method 'not measured'
_exptl_crystal_description rectangular
_exptl_crystal_F_000 2420
_exptl_crystal_size_max 0.48
_exptl_crystal_size_mid 0.26
_exptl_crystal_size_min 0.24
_refine_diff_density_max 0.412
_refine_diff_density_min -0.383
_refine_diff_density_rms 0.082
_refine_ls_extinction_method none
_refine_ls_goodness_of_fit_ref 1.009
_refine_ls_hydrogen_treatment constr
_refine_ls_matrix_type full
_refine_ls_number_parameters 294
_refine_ls_number_reflns 4990
_refine_ls_number_restraints 0
_refine_ls_restrained_S_all 1.009
_refine_ls_R_factor_all 0.1002
_refine_ls_R_factor_gt 0.0517
_refine_ls_shift/su_max 0.001
_refine_ls_shift/su_mean 0.000
_refine_ls_structure_factor_coef Fsqd
_refine_ls_weighting_details 'calc w=1/[\s^2^(Fo^2^)+(0.0441P)^2^+1.3205P] where P=(Fo^2^+2Fc^2^)/3'
_refine_ls_weighting_scheme calc
_refine_ls_wR_factor_gt 0.0983
_refine_ls_wR_factor_ref 0.1176
_reflns_number_gt 3137
_reflns_number_total 4990
_reflns_threshold_expression >2\s(I)
_cod_data_source_file c1dt11312g.txt
_cod_data_source_block complex4
_cod_depositor_comments
;

2018-05-23
Z value and formula fixed to values more according to usual
chemical conventions.                 miguel
;
_cod_original_formula_sum 'C20 H60 Cu5 N40'
_cod_original_formula_weight 1178.78
_cod_original_formula_moiety 'C20 H60 Cu5 N40'
_cod_original_formula_units_Z 4
_cod_original_cell_volume 4883.7(12)
_cod_original_sg_symbol_H-M 'C 2/c'
_cod_database_code 7017666

loop_
_symmetry_equiv_pos_as_xyz
'x, y, z'
'-x, y, -z+1/2'
'x+1/2, y+1/2, z'
'-x+1/2, y+1/2, -z+1/2'
'-x, -y, -z'
'x, -y, z-1/2'
'-x+1/2, -y+1/2, -z'
'x+1/2, -y+1/2, z-1/2'

loop_
_atom_site_label
_atom_site_type_symbol
_atom_site_fract_x
_atom_site_fract_y
_atom_site_fract_z
_atom_site_U_iso_or_equiv
_atom_site_adp_type
_atom_site_occupancy
_atom_site_symmetry_multiplicity
_atom_site_calc_flag
_atom_site_refinement_flags
Cu1 Cu 0.705063(16) 0.71195(6) 0.51691(4) 0.03944(18) Uani 1 1 d .
Cu2 Cu 0.588503(16) 0.82507(6) 0.20547(4) 0.04194(19) Uani 1 1 d .
Cu3 Cu 0.5000 0.74304(9) 0.2500 0.0529(3) Uani 1 2 d S
N1 N 0.69758(11) 0.6602(4) 0.6382(2) 0.0415(10) Uani 1 1 d .
H1 H 0.6709 0.6533 0.6256 0.050 Uiso 1 1 calc R
N2 N 0.71948(11) 0.5048(4) 0.5138(2) 0.0423(10) Uani 1 1 d .
H2 H 0.7465 0.5007 0.5392 0.051 Uiso 1 1 calc R
N3 N 0.71828(11) 0.7543(4) 0.4032(3) 0.0426(10) Uani 1 1 d .
N4 N 0.69312(12) 0.7713(4) 0.3291(3) 0.0406(10) Uani 1 1 d .
N5 N 0.67010(14) 0.7875(5) 0.2565(3) 0.0697(14) Uani 1 1 d .
N6 N 0.68800(14) 0.9078(5) 0.5272(3) 0.0647(13) Uani 1 1 d .
N7 N 0.68475(12) 0.9931(5) 0.4689(3) 0.0517(11) Uani 1 1 d .
N8 N 0.68206(15) 1.0774(5) 0.4122(4) 0.0779(16) Uani 1 1 d .
N9 N 0.63157(14) 0.6358(6) 0.4361(3) 0.0790(16) Uani 1 1 d .
N10 N 0.61082(13) 0.7162(5) 0.3845(3) 0.0561(12) Uani 1 1 d .
N11 N 0.58905(15) 0.7967(5) 0.3345(3) 0.0725(15) Uani 1 1 d .
N12 N 0.58679(12) 0.8683(4) 0.0753(3) 0.0483(10) Uani 1 1 d .
H12 H 0.5608 0.8643 0.0380 0.058 Uiso 1 1 calc R
N13 N 0.60442(12) 1.0314(4) 0.2300(3) 0.0535(11) Uani 1 1 d .
H13 H 0.6305 1.0317 0.2665 0.064 Uiso 1 1 calc R
N14 N 0.57810(12) 0.6202(5) 0.1765(3) 0.0653(13) Uani 1 1 d .
N15 N 0.60283(13) 0.5348(5) 0.1832(3) 0.0568(12) Uani 1 1 d .
N16 N 0.62636(16) 0.4489(5) 0.1891(4) 0.0930(18) Uani 1 1 d .
N17 N 0.51418(12) 0.8761(5) 0.1681(3) 0.0530(11) Uani 1 1 d .
N18 N 0.49841(11) 0.9830(5) 0.1350(3) 0.0503(11) Uani 1 1 d .
N19 N 0.48451(14) 1.0880(6) 0.0999(4) 0.0849(17) Uani 1 1 d .
N20 N 0.50448(15) 0.5858(5) 0.3415(5) 0.098(2) Uani 1 1 d .
H20 H 0.4796 0.5755 0.3442 0.117 Uiso 1 1 calc R
C1 C 0.71374(15) 0.5181(5) 0.6650(3) 0.0531(14) Uani 1 1 d .
H1A H 0.7020 0.4762 0.7073 0.064 Uiso 1 1 calc R
H1B H 0.7423 0.5230 0.6959 0.064 Uiso 1 1 calc R
C2 C 0.70419(14) 0.4301(5) 0.5791(3) 0.0490(13) Uani 1 1 d .
H2A H 0.7166 0.3378 0.5939 0.059 Uiso 1 1 calc R
H2B H 0.6757 0.4170 0.5516 0.059 Uiso 1 1 calc R
C3 C 0.71232(16) 0.7618(6) 0.7153(3) 0.0637(16) Uani 1 1 d .
H3A H 0.7008 0.8531 0.6955 0.096 Uiso 1 1 calc R
H3B H 0.7408 0.7683 0.7339 0.096 Uiso 1 1 calc R
H3C H 0.7050 0.7301 0.7666 0.096 Uiso 1 1 calc R
C4 C 0.70915(19) 0.4326(6) 0.4242(4) 0.0763(19) Uani 1 1 d .
H4A H 0.7200 0.4840 0.3846 0.114 Uiso 1 1 calc R
H4B H 0.6807 0.4279 0.3960 0.114 Uiso 1 1 calc R
H4C H 0.7199 0.3385 0.4334 0.114 Uiso 1 1 calc R
C5 C 0.5997(3) 1.0126(8) 0.0740(5) 0.127(3) Uani 1 1 d .
H5A H 0.6255 1.0099 0.0664 0.152 Uiso 1 1 calc R
H5B H 0.5815 1.0574 0.0191 0.152 Uiso 1 1 calc R
C6 C 0.6027(3) 1.0918(7) 0.1415(5) 0.157(5) Uani 1 1 d .
H6A H 0.5803 1.1563 0.1223 0.189 Uiso 1 1 calc R
H6B H 0.6265 1.1485 0.1526 0.189 Uiso 1 1 calc R
C7 C 0.60901(19) 0.7740(8) 0.0352(4) 0.097(2) Uani 1 1 d .
H7A H 0.5999 0.6786 0.0357 0.146 Uiso 1 1 calc R
H7B H 0.6368 0.7793 0.0710 0.146 Uiso 1 1 calc R
H7C H 0.6049 0.8022 -0.0274 0.146 Uiso 1 1 calc R
C8 C 0.58388(17) 1.1201(6) 0.2764(4) 0.0802(19) Uani 1 1 d .
H8A H 0.5861 1.0791 0.3351 0.120 Uiso 1 1 calc R
H8B H 0.5563 1.1272 0.2388 0.120 Uiso 1 1 calc R
H8C H 0.5956 1.2128 0.2859 0.120 Uiso 1 1 calc R
C9 C 0.5121(4) 0.4542(7) 0.2977(9) 0.203(12) Uani 1 1 d .
H9A H 0.5399 0.4490 0.3037 0.244 Uiso 1 1 calc R
H9B H 0.5058 0.3724 0.3283 0.244 Uiso 1 1 calc R
C10 C 0.5306(2) 0.6088(10) 0.4383(6) 0.155(5) Uani 1 1 d .
H10A H 0.5232 0.6951 0.4611 0.232 Uiso 1 1 calc R
H10B H 0.5578 0.6152 0.4408 0.232 Uiso 1 1 calc R
H10C H 0.5279 0.5311 0.4759 0.232 Uiso 1 1 calc R

loop_
_atom_site_aniso_label
_atom_site_aniso_U_11
_atom_site_aniso_U_22
_atom_site_aniso_U_33
_atom_site_aniso_U_23
_atom_site_aniso_U_13
_atom_site_aniso_U_12
Cu1 0.0447(4) 0.0388(3) 0.0381(3) 0.0058(2) 0.0182(3) 0.0006(3)
Cu2 0.0422(4) 0.0407(4) 0.0460(4) 0.0064(3) 0.0190(3) 0.0048(3)
Cu3 0.0554(6) 0.0348(5) 0.0789(7) 0.000 0.0365(5) 0.000
N1 0.036(2) 0.047(2) 0.043(2) 0.0034(19) 0.0155(19) -0.0023(18)
N2 0.045(2) 0.045(2) 0.039(2) -0.0003(18) 0.0164(19) -0.0072(19)
N3 0.038(2) 0.051(3) 0.040(2) 0.0094(19) 0.013(2) -0.0037(19)
N4 0.042(2) 0.040(2) 0.043(3) 0.004(2) 0.019(2) 0.0026(19)
N5 0.067(3) 0.092(4) 0.040(3) 0.008(3) 0.004(3) 0.020(3)
N6 0.085(4) 0.055(3) 0.068(3) 0.021(3) 0.044(3) 0.027(3)
N7 0.046(3) 0.040(3) 0.072(3) -0.001(2) 0.024(2) 0.004(2)
N8 0.102(4) 0.043(3) 0.088(4) 0.015(3) 0.032(3) -0.001(3)
N9 0.055(3) 0.100(4) 0.071(4) 0.035(3) 0.006(3) 0.005(3)
N10 0.045(3) 0.073(3) 0.054(3) 0.012(3) 0.021(2) 0.001(2)
N11 0.073(3) 0.091(4) 0.066(3) 0.037(3) 0.039(3) 0.041(3)
N12 0.047(3) 0.054(3) 0.042(2) 0.000(2) 0.014(2) 0.000(2)
N13 0.058(3) 0.050(3) 0.053(3) -0.003(2) 0.019(2) 0.001(2)
N14 0.039(3) 0.046(3) 0.113(4) -0.006(3) 0.029(3) 0.002(2)
N15 0.045(3) 0.043(3) 0.088(4) -0.004(2) 0.031(3) -0.008(2)
N16 0.074(4) 0.049(3) 0.163(6) -0.006(3) 0.050(4) 0.011(3)
N17 0.044(3) 0.058(3) 0.059(3) 0.012(2) 0.021(2) 0.009(2)
N18 0.033(2) 0.069(3) 0.047(3) 0.002(2) 0.011(2) 0.000(2)
N19 0.061(3) 0.081(4) 0.098(4) 0.028(3) 0.009(3) 0.020(3)
N20 0.053(3) 0.066(4) 0.196(7) 0.064(4) 0.071(4) 0.022(3)
C1 0.059(3) 0.056(3) 0.048(3) 0.019(3) 0.024(3) 0.007(3)
C2 0.046(3) 0.042(3) 0.060(3) 0.010(2) 0.018(3) -0.006(2)
C3 0.082(4) 0.068(4) 0.046(3) -0.004(3) 0.029(3) -0.005(3)
C4 0.121(5) 0.054(4) 0.051(4) -0.015(3) 0.026(4) -0.011(3)
C5 0.217(10) 0.110(7) 0.061(5) 0.003(4) 0.057(6) -0.068(7)
C6 0.358(15) 0.055(5) 0.096(6) -0.003(4) 0.126(8) -0.061(7)
C7 0.088(5) 0.154(7) 0.055(4) 0.008(4) 0.031(4) 0.054(5)
C8 0.077(4) 0.067(4) 0.092(5) -0.026(4) 0.023(4) 0.007(3)
C9 0.187(19) 0.050(4) 0.47(4) 0.095(9) 0.24(2) 0.050(7)
C10 0.052(5) 0.203(10) 0.204(10) 0.155(8) 0.035(6) 0.022(5)

loop_
_atom_type_symbol
_atom_type_description
_atom_type_scat_dispersion_real
_atom_type_scat_dispersion_imag
_atom_type_scat_source
C C 0.0033 0.0016 'International Tables Vol C Tables 4.2.6.8 and 6.1.1.4'
H H 0.0000 0.0000 'International Tables Vol C Tables 4.2.6.8 and 6.1.1.4'
N N 0.0061 0.0033 'International Tables Vol C Tables 4.2.6.8 and 6.1.1.4'
Cu Cu 0.3201 1.2651 'International Tables Vol C Tables 4.2.6.8 and 6.1.1.4'

loop_
_geom_angle_atom_site_label_1
_geom_angle_atom_site_label_2
_geom_angle_atom_site_label_3
_geom_angle
_geom_angle_site_symmetry_1
_geom_angle_site_symmetry_3
N6 Cu1 N3 93.13(17) . .
N6 Cu1 N2 174.52(16) . .
N3 Cu1 N2 91.98(15) . .
N6 Cu1 N1 90.61(17) . .
N3 Cu1 N1 173.88(15) . .
N2 Cu1 N1 84.46(14) . .
N14 Cu2 N11 91.7(2) . .
N14 Cu2 N12 92.02(18) . .
N11 Cu2 N12 175.91(18) . .
N14 Cu2 N13 173.54(17) . .
N11 Cu2 N13 92.13(19) . .
N12 Cu2 N13 84.37(16) . .
N17 Cu3 N17 100.4(3) 2_655 .
N17 Cu3 N20 160.59(17) 2_655 2_655
N17 Cu3 N20 90.1(2) . 2_655
N17 Cu3 N20 90.1(2) 2_655 .
N17 Cu3 N20 160.59(17) . .
N20 Cu3 N20 84.9(4) 2_655 .
C1 N1 C3 111.9(4) . .
C1 N1 Cu1 108.4(3) . .
C3 N1 Cu1 117.2(3) . .
C4 N2 C2 112.5(4) . .
C4 N2 Cu1 119.1(3) . .
C2 N2 Cu1 106.8(3) . .
N4 N3 Cu1 122.2(3) . .
N5 N4 N3 177.5(5) . .
N7 N6 Cu1 122.2(4) . .
N8 N7 N6 179.1(6) . .
N9 N10 N11 177.5(5) . .
N10 N11 Cu2 121.2(4) . .
C5 N12 C7 110.3(5) . .
C5 N12 Cu2 107.6(3) . .
C7 N12 Cu2 117.2(3) . .
C8 N13 C6 111.4(5) . .
C8 N13 Cu2 119.3(3) . .
C6 N13 Cu2 106.4(4) . .
N15 N14 Cu2 124.7(4) . .
N16 N15 N14 178.4(6) . .
N18 N17 Cu3 129.2(3) . .
N19 N18 N17 176.0(5) . .
C10 N20 C9 115.4(7) . .
C10 N20 Cu3 117.8(5) . .
C9 N20 Cu3 106.5(6) . .
N1 C1 C2 108.2(4) . .
N2 C2 C1 107.9(4) . .
C6 C5 N12 119.3(6) . .
C5 C6 N13 120.2(6) . .
C9 C9 N20 109.1(9) 2_655 .

loop_
_geom_bond_atom_site_label_1
_geom_bond_atom_site_label_2
_geom_bond_distance
_geom_bond_site_symmetry_2
Cu1 N6 1.972(4) .
Cu1 N3 2.000(4) .
Cu1 N2 2.029(4) .
Cu1 N1 2.032(4) .
Cu2 N14 1.993(4) .
Cu2 N11 1.994(5) .
Cu2 N12 2.022(4) .
Cu2 N13 2.030(4) .
Cu3 N17 1.965(4) 2_655
Cu3 N17 1.965(4) .
Cu3 N20 2.015(5) 2_655
Cu3 N20 2.015(5) .
N1 C1 1.465(6) .
N1 C3 1.475(6) .
N2 C4 1.467(6) .
N2 C2 1.476(5) .
N3 N4 1.197(5) .
N4 N5 1.147(5) .
N6 N7 1.181(5) .
N7 N8 1.161(5) .
N9 N10 1.164(6) .
N10 N11 1.169(6) .
N12 C5 1.443(7) .
N12 C7 1.463(6) .
N13 C8 1.452(6) .
N13 C6 1.457(7) .
N14 N15 1.176(5) .
N15 N16 1.151(6) .
N17 N18 1.183(5) .
N18 N19 1.158(6) .
N20 C10 1.478(10) .
N20 C9 1.483(11) .
C1 C2 1.498(6) .
C5 C6 1.254(8) .
C9 C9 1.42(2) 2_655
